data_2209734
loop_
_publ_author_name
'Cai-Feng Ding'
'Yue-Qin Yu'
'Mei-Ling Zhang'
'Xue-Mei Li'
'Shu-Sheng Zhang'

_publ_section_title Aqua(2,9-dimethyl-1,10-phenanthroline-\k^2^<i>N</i>,<i>N</i>')dinitratoiron(II)
_journal_coeditor_code AT2058
_journal_issue 8
_journal_name_full 'Acta Crystallographica Section E'
_journal_page_first m1871
_journal_page_last m1872
_journal_paper_doi 10.1107/S1600536806027139
_journal_volume 62
_journal_year 2006
_chemical_formula_iupac '[Fe (N O3)2 (C14 H12 N2) (H2 O)]'
_chemical_formula_moiety 'C14 H14 Fe N4 O7'
_chemical_formula_sum 'C14 H14 Fe N4 O7'
_chemical_formula_weight 406.14
_chemical_name_systematic
;
Aqua(2,9-dimethyl-1,10-phenanthroline-\k^2^N,N)dinitratoiron(II)
;
_space_group_IT_number 14
_symmetry_cell_setting monoclinic
_symmetry_space_group_name_Hall '-P 2ybc'
_symmetry_space_group_name_H-M 'P 1 21/c 1'
_atom_sites_solution_hydrogens geom
_atom_sites_solution_primary direct
_atom_sites_solution_secondary difmap
_audit_creation_method SHELXL-97
_cell_angle_alpha 90.00
_cell_angle_beta 113.306(7)
_cell_angle_gamma 90.00
_cell_formula_units_Z 4
_cell_length_a 11.1447(13)
_cell_length_b 10.8137(13)
_cell_length_c 15.0625(14)
_cell_measurement_reflns_used 3587
_cell_measurement_temperature 293(2)
_cell_measurement_theta_max 24.8
_cell_measurement_theta_min 2.4
_cell_volume 1667.1(3)
_computing_cell_refinement 'SAINT (Siemens, 1996)'
_computing_data_collection 'SMART (Siemens, 1996)'
_computing_data_reduction SAINT
_computing_molecular_graphics SHELXTL
_computing_publication_material 'SHELXTL, PARST (Nardelli, 1995) and PLATON (Spek, 2003)'
_computing_structure_refinement SHELXTL
_computing_structure_solution 'SHELXTL (Sheldrick, 1997)'
_diffrn_ambient_temperature 293(2)
_diffrn_detector_area_resol_mean 8.33
_diffrn_measured_fraction_theta_full 0.994
_diffrn_measured_fraction_theta_max 0.994
_diffrn_measurement_device_type
;
Siemens SMART 1000 CCD area-detector
;
_diffrn_measurement_method \w
_diffrn_radiation_monochromator graphite
_diffrn_radiation_source 'fine-focus sealed tube'
_diffrn_radiation_type MoK\a
_diffrn_radiation_wavelength 0.71073
_diffrn_reflns_av_R_equivalents 0.0241
_diffrn_reflns_av_sigmaI/netI 0.0308
_diffrn_reflns_limit_h_max 11
_diffrn_reflns_limit_h_min -13
_diffrn_reflns_limit_k_max 13
_diffrn_reflns_limit_k_min -12
_diffrn_reflns_limit_l_max 18
_diffrn_reflns_limit_l_min -17
_diffrn_reflns_number 9395
_diffrn_reflns_theta_full 26.05
_diffrn_reflns_theta_max 26.05
_diffrn_reflns_theta_min 1.99
_diffrn_standards_number 0
_exptl_absorpt_coefficient_mu 0.951
_exptl_absorpt_correction_T_max 0.9193
_exptl_absorpt_correction_T_min 0.7765
_exptl_absorpt_correction_type multi-scan
_exptl_absorpt_process_details '(SADABS; Sheldrick, 1996)'
_exptl_crystal_colour plate
_exptl_crystal_density_diffrn 1.618
_exptl_crystal_density_method 'not measured'
_exptl_crystal_description brown
_exptl_crystal_F_000 832
_exptl_crystal_size_max 0.28
_exptl_crystal_size_mid 0.19
_exptl_crystal_size_min 0.09
_refine_diff_density_max 0.318
_refine_diff_density_min -0.367
_refine_ls_extinction_method none
_refine_ls_goodness_of_fit_ref 1.041
_refine_ls_hydrogen_treatment mixed
_refine_ls_matrix_type full
_refine_ls_number_parameters 243
_refine_ls_number_reflns 3287
_refine_ls_number_restraints 0
_refine_ls_restrained_S_all 1.041
_refine_ls_R_factor_all 0.0464
_refine_ls_R_factor_gt 0.0382
_refine_ls_shift/su_max 0.000
_refine_ls_shift/su_mean 0.000
_refine_ls_structure_factor_coef Fsqd
_refine_ls_weighting_details 'calc w=1/[\s^2^(Fo^2^)+(0.0646P)^2^+0.2884P] where P=(Fo^2^+2Fc^2^)/3'
_refine_ls_weighting_scheme calc
_refine_ls_wR_factor_gt 0.1003
_refine_ls_wR_factor_ref 0.1066
_reflns_number_gt 2747
_reflns_number_total 3287
_reflns_threshold_expression I>2\s(I)
_cod_data_source_file at2058.cif
_cod_data_source_block I
_cod_original_sg_symbol_H-M 'P 21/c'
_cod_database_code 2209734
_cod_database_fobs_code 2209734

loop_
_symmetry_equiv_pos_as_xyz
'x, y, z'
'-x, y+1/2, -z+1/2'
'-x, -y, -z'
'x, -y-1/2, z-1/2'

loop_
_atom_site_type_symbol
_atom_site_label
_atom_site_fract_x
_atom_site_fract_y
_atom_site_fract_z
_atom_site_U_iso_or_equiv
_atom_site_adp_type
_atom_site_calc_flag
_atom_site_refinement_flags
_atom_site_occupancy
Fe Fe1 0.18586(3) -0.21765(3) -0.03978(2) 0.04389(14) Uani d . 1
O O1W 0.1224(2) -0.2240(2) 0.07252(16) 0.0665(5) Uani d . 1
O O1 0.2888(2) -0.1243(3) -0.12013(14) 0.1000(8) Uani d . 1
O O2 0.1746(3) -0.2632(2) -0.2104(2) 0.1128(10) Uani d . 1
O O3 0.29007(19) -0.1477(2) -0.26142(13) 0.0713(5) Uani d . 1
O O4 -0.0109(2) -0.1784(2) -0.13457(15) 0.0790(6) Uani d . 1
O O5 0.09589(19) -0.0221(2) -0.05798(14) 0.0737(5) Uani d . 1
O O6 -0.1064(2) -0.0010(2) -0.15652(15) 0.0917(7) Uani d . 1
N N1 0.21161(19) -0.41168(19) -0.02963(13) 0.0505(5) Uani d . 1
N N2 0.38016(19) -0.23061(18) 0.06581(13) 0.0471(4) Uani d . 1
N N3 0.2513(2) -0.1776(2) -0.19803(16) 0.0620(6) Uani d . 1
N N4 -0.0092(2) -0.0650(2) -0.11710(15) 0.0622(6) Uani d . 1
C C1 -0.0064(3) -0.4612(3) -0.1472(2) 0.0834(9) Uani d . 1
H H1A -0.0123 -0.3726 -0.1488 0.125 Uiso calc R 1
H H1B -0.0718 -0.4948 -0.1275 0.125 Uiso calc R 1
H H1C -0.0200 -0.4916 -0.2103 0.125 Uiso calc R 1
C C2 0.1257(3) -0.4994(3) -0.0769(2) 0.0621(6) Uani d . 1
C C3 0.1592(3) -0.6256(3) -0.0607(3) 0.0808(9) Uani d . 1
H H3A 0.0984 -0.6856 -0.0942 0.097 Uiso calc R 1
C C4 0.2786(3) -0.6602(3) 0.0030(3) 0.0802(9) Uani d . 1
H H4A 0.2999 -0.7436 0.0130 0.096 Uiso calc R 1
C C5 0.3708(3) -0.5697(2) 0.0542(2) 0.0614(6) Uani d . 1
C C6 0.5002(3) -0.5978(3) 0.1212(2) 0.0738(8) Uani d . 1
H H6A 0.5260 -0.6799 0.1335 0.089 Uiso calc R 1
C C7 0.5852(3) -0.5077(3) 0.1667(2) 0.0713(8) Uani d . 1
H H7A 0.6694 -0.5285 0.2090 0.086 Uiso calc R 1
C C8 0.5482(2) -0.3802(3) 0.15102(17) 0.0577(6) Uani d . 1
C C9 0.6312(3) -0.2818(3) 0.1978(2) 0.0704(8) Uani d . 1
H H9A 0.7159 -0.2977 0.2419 0.085 Uiso calc R 1
C C10 0.5882(3) -0.1636(3) 0.17887(19) 0.0685(7) Uani d . 1
H H10A 0.6435 -0.0987 0.2101 0.082 Uiso calc R 1
C C11 0.4603(2) -0.1385(2) 0.11229(16) 0.0548(6) Uani d . 1
C C12 0.4223(2) -0.3495(2) 0.08496(15) 0.0485(5) Uani d . 1
C C13 0.3322(2) -0.4459(2) 0.03532(16) 0.0503(6) Uani d . 1
C C14 0.4097(3) -0.0095(3) 0.09242(19) 0.0665(7) Uani d . 1
H H14A 0.3216 -0.0105 0.0449 0.100 Uiso calc R 1
H H14B 0.4635 0.0379 0.0686 0.100 Uiso calc R 1
H H14C 0.4116 0.0271 0.1510 0.100 Uiso calc R 1
H H2W 0.106(4) -0.160(5) 0.097(3) 0.138(17) Uiso d . 1
H H1W 0.193(4) -0.259(4) 0.133(3) 0.120(15) Uiso d . 1

loop_
_atom_site_aniso_label
_atom_site_aniso_U_11
_atom_site_aniso_U_22
_atom_site_aniso_U_33
_atom_site_aniso_U_12
_atom_site_aniso_U_13
_atom_site_aniso_U_23
Fe1 0.0381(2) 0.0428(2) 0.0465(2) 0.00529(12) 0.01216(14) 0.00253(13)
O1W 0.0705(13) 0.0685(13) 0.0679(12) 0.0108(10) 0.0354(10) 0.0050(10)
O1 0.0888(15) 0.159(3) 0.0487(11) 0.0095(16) 0.0233(10) -0.0095(13)
O2 0.135(2) 0.0828(17) 0.153(3) -0.0114(16) 0.091(2) 0.0156(16)
O3 0.0768(12) 0.0907(15) 0.0556(10) -0.0085(11) 0.0359(9) -0.0005(10)
O4 0.0672(12) 0.0735(13) 0.0776(13) 0.0192(10) 0.0087(10) -0.0115(11)
O5 0.0641(12) 0.0769(13) 0.0686(12) 0.0028(10) 0.0137(10) 0.0057(10)
O6 0.0738(13) 0.0987(16) 0.0776(13) 0.0471(13) 0.0034(10) 0.0010(12)
N1 0.0519(11) 0.0484(11) 0.0543(11) 0.0011(9) 0.0242(9) 0.0025(9)
N2 0.0446(11) 0.0523(11) 0.0434(10) 0.0063(8) 0.0163(9) 0.0026(8)
N3 0.0638(13) 0.0684(14) 0.0572(13) 0.0226(12) 0.0275(11) 0.0147(11)
N4 0.0553(13) 0.0703(15) 0.0538(12) 0.0184(11) 0.0139(10) 0.0012(11)
C1 0.0635(18) 0.074(2) 0.098(2) -0.0196(15) 0.0167(16) -0.0127(17)
C2 0.0603(15) 0.0547(15) 0.0758(17) -0.0080(12) 0.0318(13) -0.0033(13)
C3 0.088(2) 0.0537(17) 0.110(2) -0.0110(15) 0.0486(19) -0.0081(17)
C4 0.096(2) 0.0469(16) 0.114(2) 0.0086(15) 0.058(2) 0.0081(16)
C5 0.0764(17) 0.0526(15) 0.0673(15) 0.0122(13) 0.0415(14) 0.0097(12)
C6 0.082(2) 0.0655(18) 0.0815(19) 0.0349(16) 0.0405(16) 0.0246(15)
C7 0.0669(17) 0.085(2) 0.0629(16) 0.0332(16) 0.0268(14) 0.0197(15)
C8 0.0519(14) 0.0748(17) 0.0472(12) 0.0185(12) 0.0204(11) 0.0097(12)
C9 0.0494(15) 0.096(2) 0.0539(15) 0.0131(14) 0.0074(12) 0.0013(14)
C10 0.0510(14) 0.085(2) 0.0580(15) 0.0003(14) 0.0089(12) -0.0079(14)
C11 0.0502(13) 0.0648(16) 0.0455(12) 0.0011(11) 0.0149(10) -0.0036(11)
C12 0.0493(13) 0.0566(14) 0.0443(11) 0.0113(11) 0.0235(10) 0.0070(10)
C13 0.0560(14) 0.0526(13) 0.0495(12) 0.0114(11) 0.0287(11) 0.0090(10)
C14 0.0673(17) 0.0579(15) 0.0656(16) -0.0058(13) 0.0171(13) -0.0092(13)

loop_
_atom_type_symbol
_atom_type_description
_atom_type_scat_dispersion_real
_atom_type_scat_dispersion_imag
_atom_type_scat_source
C C 0.0033 0.0016 'International Tables Vol C Tables 4.2.6.8 and 6.1.1.4'
H H 0.0000 0.0000 'International Tables Vol C Tables 4.2.6.8 and 6.1.1.4'
N N 0.0061 0.0033 'International Tables Vol C Tables 4.2.6.8 and 6.1.1.4'
O O 0.0106 0.0060 'International Tables Vol C Tables 4.2.6.8 and 6.1.1.4'
Fe Fe 0.3463 0.8444 'International Tables Vol C Tables 4.2.6.8 and 6.1.1.4'

loop_
_geom_angle_atom_site_label_1
_geom_angle_atom_site_label_2
_geom_angle_atom_site_label_3
_geom_angle
O1W Fe1 N1 89.33(8)
O1W Fe1 N2 87.87(8)
N1 Fe1 N2 79.13(8)
O1W Fe1 O4 87.73(9)
N1 Fe1 O4 108.66(8)
N2 Fe1 O4 171.00(8)
O1W Fe1 O1 151.39(9)
N1 Fe1 O1 114.01(9)
N2 Fe1 O1 81.03(8)
O4 Fe1 O1 99.29(9)
O1W Fe1 O5 81.69(8)
N1 Fe1 O5 163.13(7)
N2 Fe1 O5 114.54(7)
O4 Fe1 O5 56.99(8)
O1 Fe1 O5 79.18(9)
Fe1 O1W H2W 123(3)
Fe1 O1W H1W 111(2)
H2W O1W H1W 97(4)
N3 O1 Fe1 104.8(2)
N4 O4 Fe1 97.34(16)
N4 O5 Fe1 89.11(15)
C2 N1 C13 119.0(2)
C2 N1 Fe1 128.17(17)
C13 N1 Fe1 112.81(16)
C11 N2 C12 119.4(2)
C11 N2 Fe1 127.95(16)
C12 N2 Fe1 112.68(16)
O1 N3 O2 117.1(3)
O1 N3 O3 121.7(3)
O2 N3 O3 121.1(3)
O6 N4 O5 122.5(3)
O6 N4 O4 121.0(2)
O5 N4 O4 116.6(2)
C2 C1 H1A 109.5
C2 C1 H1B 109.5
H1A C1 H1B 109.5
C2 C1 H1C 109.5
H1A C1 H1C 109.5
H1B C1 H1C 109.5
N1 C2 C3 120.7(3)
N1 C2 C1 118.7(3)
C3 C2 C1 120.7(3)
C4 C3 C2 120.7(3)
C4 C3 H3A 119.7
C2 C3 H3A 119.7
C3 C4 C5 119.9(3)
C3 C4 H4A 120.1
C5 C4 H4A 120.1
C13 C5 C4 117.0(3)
C13 C5 C6 119.3(3)
C4 C5 C6 123.6(3)
C7 C6 C5 121.2(3)
C7 C6 H6A 119.4
C5 C6 H6A 119.4
C6 C7 C8 121.0(3)
C6 C7 H7A 119.5
C8 C7 H7A 119.5
C12 C8 C9 116.9(2)
C12 C8 C7 119.2(3)
C9 C8 C7 123.9(2)
C10 C9 C8 120.1(3)
C10 C9 H9A 120.0
C8 C9 H9A 120.0
C9 C10 C11 120.5(3)
C9 C10 H10A 119.8
C11 C10 H10A 119.8
N2 C11 C10 120.5(2)
N2 C11 C14 118.2(2)
C10 C11 C14 121.3(2)
N2 C12 C8 122.6(2)
N2 C12 C13 117.66(19)
C8 C12 C13 119.7(2)
N1 C13 C5 122.8(2)
N1 C13 C12 117.7(2)
C5 C13 C12 119.5(2)
C11 C14 H14A 109.5
C11 C14 H14B 109.5
H14A C14 H14B 109.5
C11 C14 H14C 109.5
H14A C14 H14C 109.5
H14B C14 H14C 109.5

loop_
_geom_bond_atom_site_label_1
_geom_bond_atom_site_label_2
_geom_bond_distance
_geom_bond_publ_flag
Fe1 O1W 2.077(2) yes
Fe1 N1 2.115(2) yes
Fe1 N2 2.1244(19) yes
Fe1 O4 2.133(2) yes
Fe1 O1 2.213(2) yes
Fe1 O5 2.310(2) yes
O1W H2W 0.84(5) ?
O1W H1W 1.02(4) ?
O1 N3 1.223(3) ?
O2 N3 1.223(3) ?
O3 N3 1.237(3) ?
O4 N4 1.252(3) ?
O5 N4 1.247(3) ?
O6 N4 1.223(3) ?
N1 C2 1.335(3) ?
N1 C13 1.364(3) ?
N2 C11 1.336(3) ?
N2 C12 1.360(3) ?
C1 C2 1.492(4) ?
C1 H1A 0.9600 ?
C1 H1B 0.9600 ?
C1 H1C 0.9600 ?
C2 C3 1.411(4) ?
C3 C4 1.349(5) ?
C3 H3A 0.9300 ?
C4 C5 1.408(4) ?
C4 H4A 0.9300 ?
C5 C13 1.400(3) ?
C5 C6 1.428(4) ?
C6 C7 1.342(5) ?
C6 H6A 0.9300 ?
C7 C8 1.432(4) ?
C7 H7A 0.9300 ?
C8 C12 1.401(3) ?
C8 C9 1.403(4) ?
C9 C10 1.355(4) ?
C9 H9A 0.9300 ?
C10 C11 1.407(3) ?
C10 H10A 0.9300 ?
C11 C14 1.489(4) ?
C12 C13 1.435(3) ?
C14 H14A 0.9600 ?
C14 H14B 0.9600 ?
C14 H14C 0.9600 ?

loop_
_geom_hbond_atom_site_label_D
_geom_hbond_atom_site_label_H
_geom_hbond_atom_site_label_A
_geom_hbond_site_symmetry_A
_geom_hbond_distance_DH
_geom_hbond_distance_HA
_geom_hbond_distance_DA
_geom_hbond_angle_DHA
_geom_hbond_publ_flag
O1W H1W O2 4_556 1.01(4) 2.46(4) 3.089(4) 120(3) yes
O1W H1W O3 4_556 1.01(4) 1.83(4) 2.824(3) 166(4) yes
O1W H2W O6 3_555 0.84(5) 1.96(5) 2.780(3) 167(5) yes
C7 H7A O6 4_656 0.93 2.54 3.416(4) 158 yes

loop_
_geom_torsion_atom_site_label_1
_geom_torsion_atom_site_label_2
_geom_torsion_atom_site_label_3
_geom_torsion_atom_site_label_4
_geom_torsion
O1W Fe1 O1 N3 -163.61(17)
N1 Fe1 O1 N3 54.20(19)
N2 Fe1 O1 N3 127.98(19)
O4 Fe1 O1 N3 -61.13(19)
O5 Fe1 O1 N3 -114.75(18)
O1W Fe1 O4 N4 81.21(17)
N1 Fe1 O4 N4 169.74(15)
N2 Fe1 O4 N4 20.4(6)
O1 Fe1 O4 N4 -70.89(18)
O5 Fe1 O4 N4 -0.35(14)
O1W Fe1 O5 N4 -92.35(15)
N1 Fe1 O5 N4 -33.8(3)
N2 Fe1 O5 N4 -176.15(14)
O4 Fe1 O5 N4 0.35(14)
O1 Fe1 O5 N4 109.02(15)
O1W Fe1 N1 C2 91.0(2)
N2 Fe1 N1 C2 179.0(2)
O4 Fe1 N1 C2 3.7(2)
O1 Fe1 N1 C2 -106.0(2)
O5 Fe1 N1 C2 33.5(4)
O1W Fe1 N1 C13 -88.01(16)
N2 Fe1 N1 C13 -0.05(14)
O4 Fe1 N1 C13 -175.39(14)
O1 Fe1 N1 C13 74.92(16)
O5 Fe1 N1 C13 -145.5(2)
O1W Fe1 N2 C11 -89.5(2)
N1 Fe1 N2 C11 -179.2(2)
O4 Fe1 N2 C11 -28.7(6)
O1 Fe1 N2 C11 64.0(2)
O5 Fe1 N2 C11 -9.7(2)
O1W Fe1 N2 C12 90.66(15)
N1 Fe1 N2 C12 0.93(14)
O4 Fe1 N2 C12 151.4(5)
O1 Fe1 N2 C12 -115.80(16)
O5 Fe1 N2 C12 170.52(14)
Fe1 O1 N3 O2 -1.2(3)
Fe1 O1 N3 O3 179.74(19)
Fe1 O5 N4 O6 179.4(2)
Fe1 O5 N4 O4 -0.6(2)
Fe1 O4 N4 O6 -179.3(2)
Fe1 O4 N4 O5 0.6(3)
C13 N1 C2 C3 -0.5(4)
Fe1 N1 C2 C3 -179.52(19)
C13 N1 C2 C1 179.5(2)
Fe1 N1 C2 C1 0.5(4)
N1 C2 C3 C4 0.1(4)
C1 C2 C3 C4 -179.9(3)
C2 C3 C4 C5 0.3(5)
C3 C4 C5 C13 -0.2(4)
C3 C4 C5 C6 -178.5(3)
C13 C5 C6 C7 0.3(4)
C4 C5 C6 C7 178.6(3)
C5 C6 C7 C8 1.3(4)
C6 C7 C8 C12 -1.9(4)
C6 C7 C8 C9 178.5(3)
C12 C8 C9 C10 0.5(4)
C7 C8 C9 C10 -179.9(3)
C8 C9 C10 C11 0.0(4)
C12 N2 C11 C10 1.4(3)
Fe1 N2 C11 C10 -178.39(17)
C12 N2 C11 C14 -177.8(2)
Fe1 N2 C11 C14 2.3(3)
C9 C10 C11 N2 -1.0(4)
C9 C10 C11 C14 178.3(3)
C11 N2 C12 C8 -1.0(3)
Fe1 N2 C12 C8 178.89(16)
C11 N2 C12 C13 178.5(2)
Fe1 N2 C12 C13 -1.7(2)
C9 C8 C12 N2 0.0(3)
C7 C8 C12 N2 -179.7(2)
C9 C8 C12 C13 -179.4(2)
C7 C8 C12 C13 0.9(3)
C2 N1 C13 C5 0.6(3)
Fe1 N1 C13 C5 179.76(18)
C2 N1 C13 C12 -180.0(2)
Fe1 N1 C13 C12 -0.8(2)
C4 C5 C13 N1 -0.3(4)
C6 C5 C13 N1 178.2(2)
C4 C5 C13 C12 -179.7(2)
C6 C5 C13 C12 -1.2(4)
N2 C12 C13 N1 1.7(3)
C8 C12 C13 N1 -178.82(19)
N2 C12 C13 C5 -178.8(2)
C8 C12 C13 C5 0.6(3)
